data_7124144
loop_
_publ_author_name
'Lama, Prem'
'Hazra, Arpan'
'Barbour, Len'

_publ_section_title
;
 Accordion and layer-sliding motion to produce anomalous thermal expansion
 behaviour in 2D-coordination polymers
;
_journal_name_full 'Chemical Communications'
_journal_paper_doi 10.1039/C9CC06634A
_journal_year 2019
_chemical_formula_sum 'C32 H29 N3 O9 Zn2'
_chemical_formula_weight 730.32
_space_group_crystal_system monoclinic
_space_group_IT_number 11
_space_group_name_Hall '-P 2yb'
_space_group_name_H-M_alt 'P 1 21/m 1'
_symmetry_space_group_name_Hall '-P 2yb'
_symmetry_space_group_name_H-M 'P 1 21/m 1'
_atom_sites_solution_hydrogens geom
_audit_creation_method SHELXL-2016/6
_audit_update_record
;
2019-08-14 deposited with the CCDC.    2019-09-09 downloaded from the CCDC.
;
_cell_angle_alpha 90
_cell_angle_beta 109.676(1)
_cell_angle_gamma 90
_cell_formula_units_Z 2
_cell_length_a 8.4179(3)
_cell_length_b 21.5823(8)
_cell_length_c 9.4363(3)
_cell_measurement_reflns_used 9870
_cell_measurement_temperature 260(2)
_cell_measurement_theta_max 26.06
_cell_measurement_theta_min 2.48
_cell_volume 1614.27(10)
_computing_cell_refinement 'Bruker SAINT'
_computing_data_collection 'Bruker APEX3'
_computing_data_reduction 'Bruker SAINT'
_computing_molecular_graphics 'Bruker SHELXTL'
_computing_publication_material 'Bruker SHELXTL'
_computing_structure_refinement 'SHELXL-2016/6 (Sheldrick, 2016)'
_computing_structure_solution 'SHELXL-2016/6 (Sheldrick, 2016)'
_diffrn_ambient_temperature 260(2)
_diffrn_measured_fraction_theta_full 0.991
_diffrn_measured_fraction_theta_max 0.991
_diffrn_measurement_device_type 'Bruker D8 venture PHOTON II CPAD'
_diffrn_measurement_method '\f \ch and \w scans'
_diffrn_radiation_type MoK\a
_diffrn_radiation_wavelength 0.71073
_diffrn_reflns_av_R_equivalents 0.0281
_diffrn_reflns_av_unetI/netI 0.0149
_diffrn_reflns_Laue_measured_fraction_full 0.991
_diffrn_reflns_Laue_measured_fraction_max 0.991
_diffrn_reflns_limit_h_max 10
_diffrn_reflns_limit_h_min -10
_diffrn_reflns_limit_k_max 25
_diffrn_reflns_limit_k_min -25
_diffrn_reflns_limit_l_max 11
_diffrn_reflns_limit_l_min -10
_diffrn_reflns_number 28954
_diffrn_reflns_point_group_measured_fraction_full 0.991
_diffrn_reflns_point_group_measured_fraction_max 0.991
_diffrn_reflns_theta_full 24.997
_diffrn_reflns_theta_max 24.997
_diffrn_reflns_theta_min 2.479
_exptl_absorpt_coefficient_mu 1.543
_exptl_absorpt_correction_T_max 0.920
_exptl_absorpt_correction_T_min 0.515
_exptl_absorpt_correction_type multi-scan
_exptl_absorpt_process_details SADABS
_exptl_crystal_colour colorless
_exptl_crystal_density_diffrn 1.503
_exptl_crystal_description plate-like
_exptl_crystal_F_000 748
_exptl_crystal_size_max 0.496
_exptl_crystal_size_mid 0.378
_exptl_crystal_size_min 0.055
_refine_diff_density_max 0.657
_refine_diff_density_min -0.591
_refine_diff_density_rms 0.083
_refine_ls_extinction_method none
_refine_ls_goodness_of_fit_ref 1.161
_refine_ls_hydrogen_treatment constr
_refine_ls_matrix_type full
_refine_ls_number_parameters 194
_refine_ls_number_reflns 2899
_refine_ls_number_restraints 0
_refine_ls_restrained_S_all 1.161
_refine_ls_R_factor_all 0.0529
_refine_ls_R_factor_gt 0.0511
_refine_ls_shift/su_max 0.002
_refine_ls_shift/su_mean 0.000
_refine_ls_structure_factor_coef Fsqd
_refine_ls_weighting_details 'w=1/[\s^2^(Fo^2^)+(0.0445P)^2^+4.7768P] where P=(Fo^2^+2Fc^2^)/3'
_refine_ls_weighting_scheme calc
_refine_ls_wR_factor_gt 0.1294
_refine_ls_wR_factor_ref 0.1307
_reflns_Friedel_coverage 0.000
_reflns_number_gt 2764
_reflns_number_total 2899
_reflns_threshold_expression 'I > 2\s(I)'
_cod_data_source_file c9cc06634a3.cif
_cod_data_source_block 2_260K-R
_cod_database_code 7124144
_shelx_shelxl_version_number 2016/6
_shelx_space_group_comment
;
The symmetry employed for this shelxl refinement is uniquely defined
by the following loop, which should always be used as a source of
symmetry information in preference to the above space-group names.
They are only intended as comments.
;
_shelx_estimated_absorpt_t_min 0.515
_shelx_estimated_absorpt_t_max 0.920

loop_
_space_group_symop_operation_xyz
'x, y, z'
'-x, y+1/2, -z'
'-x, -y, -z'
'x, -y-1/2, z'

loop_
_atom_site_label
_atom_site_type_symbol
_atom_site_fract_x
_atom_site_fract_y
_atom_site_fract_z
_atom_site_U_iso_or_equiv
_atom_site_adp_type
_atom_site_occupancy
_atom_site_site_symmetry_order
_atom_site_calc_flag
_atom_site_refinement_flags_posn
_atom_site_refinement_flags_adp
_atom_site_refinement_flags_occupancy
_atom_site_disorder_assembly
_atom_site_disorder_group
Zn1 Zn 0.13988(4) 0.50127(2) 0.89276(3) 0.03245(9) Uani 1 1 d . . . . .
O1 O 0.1644(3) 0.58986(11) 0.9070(2) 0.0508(7) Uani 1 1 d . . . . .
O2 O 0.1113(4) 0.58582(12) 0.6626(3) 0.0626(8) Uani 1 1 d . . . . .
O3 O 0.2522(2) 0.47438(10) 1.1046(2) 0.0391(5) Uani 1 1 d . . . . .
O4 O 0.0924(2) 0.52603(11) 1.2099(2) 0.0412(5) Uani 1 1 d . . . . .
O5 O 0.049060 0.742949 1.266520 0.339(8) Uiso 0.5 1 d . . P A -1
N1 N 0.2628(3) 0.44558(12) 0.7948(2) 0.0341(6) Uani 1 1 d . . . . .
N2 N -0.164451 0.728530 1.029400 0.178(6) Uiso 0.5 1 d . . P A -1
C1 C 0.1398(4) 0.61563(15) 0.7784(3) 0.0427(8) Uani 1 1 d . . . . .
C2 C 0.1436(4) 0.68503(15) 0.7781(3) 0.0404(8) Uani 1 1 d . . . . .
C3 C 0.1338(5) 0.71783(16) 0.6483(3) 0.0518(9) Uani 1 1 d . . . . .
H3 H 0.127191 0.696461 0.560890 0.062 Uiso 1 1 calc R U . . .
C4 C 0.1563(4) 0.71803(16) 0.9097(3) 0.0474(9) Uani 1 1 d . . . . .
H4 H 0.164746 0.696643 0.997469 0.057 Uiso 1 1 calc R U . . .
C5 C 0.2274(3) 0.49977(13) 1.2147(3) 0.0320(7) Uani 1 1 d . . . . .
C6 C 0.3690(3) 0.49968(13) 1.3626(3) 0.0310(7) Uani 1 1 d . . . . .
C7 C 0.3550(3) 0.53401(14) 1.4831(3) 0.0330(7) Uani 1 1 d . . . . .
H7 H 0.257553 0.556724 1.471764 0.040 Uiso 1 1 calc R U . . .
C8 C 0.5144(3) 0.46571(14) 1.3808(3) 0.0324(7) Uani 1 1 d . . . . .
H8 H 0.523973 0.442598 1.300887 0.039 Uiso 1 1 calc R U . . .
C9 C 0.1873(4) 0.42691(15) 0.6520(3) 0.0411(8) Uani 1 1 d . . . . .
H9 H 0.081737 0.442944 0.597781 0.049 Uiso 1 1 calc R U . . .
C10 C 0.2604(4) 0.38496(16) 0.5831(3) 0.0481(9) Uani 1 1 d . . . . .
H10 H 0.203352 0.372523 0.484636 0.058 Uiso 1 1 calc R U . . .
C11 C 0.4190(4) 0.36120(15) 0.6602(4) 0.0477(8) Uani 1 1 d . . . . .
C12 C 0.4980(4) 0.38215(16) 0.8049(4) 0.0490(9) Uani 1 1 d . . . . .
H12 H 0.606123 0.368430 0.859242 0.059 Uiso 1 1 calc R U . . .
C13 C 0.4172(4) 0.42339(15) 0.8693(3) 0.0417(8) Uani 1 1 d . . . . .
H13 H 0.471789 0.436256 0.967785 0.050 Uiso 1 1 calc R U . . .
C14 C 0.4948(5) 0.31027(17) 0.5956(5) 0.0652(11) Uani 1 1 d . . . . .
H14A H 0.617042 0.312348 0.634420 0.078 Uiso 1 1 calc R U . . .
H14B H 0.457187 0.312918 0.486708 0.078 Uiso 1 1 calc R U . . .
C15 C 0.4315(8) 0.250000 0.6465(7) 0.0744(16) Uani 1 2 d S T P . .
H15A H 0.309145 0.250000 0.607809 0.089 Uiso 1 2 calc R U P . .
H15B H 0.466184 0.250001 0.755449 0.089 Uiso 1 2 calc R U P . .
C16 C -0.056110 0.712760 1.174120 0.147(6) Uiso 0.5 1 d . . P A -1
H16 H -0.067541 0.672321 1.203348 0.176 Uiso 0.5 1 calc R U P A -1
C17 C -0.245760 0.684420 0.917419 0.182(8) Uiso 0.5 1 d . . P A -1
H17A H -0.162719 0.658137 0.899106 0.273 Uiso 0.5 1 calc R U P A -1
H17B H -0.308668 0.705475 0.826147 0.273 Uiso 0.5 1 calc R U P A -1
H17C H -0.321028 0.659735 0.951073 0.273 Uiso 0.5 1 calc R U P A -1
C18 C -0.239150 0.788050 1.018539 0.206(9) Uiso 0.5 1 d . . P A -1
H18A H -0.322999 0.787501 1.066755 0.309 Uiso 0.5 1 calc R U P A -1
H18B H -0.291122 0.798916 0.914462 0.309 Uiso 0.5 1 calc R U P A -1
H18C H -0.153877 0.818008 1.067052 0.309 Uiso 0.5 1 calc R U P A -1

loop_
_atom_site_aniso_label
_atom_site_aniso_U_11
_atom_site_aniso_U_22
_atom_site_aniso_U_33
_atom_site_aniso_U_23
_atom_site_aniso_U_13
_atom_site_aniso_U_12
Zn1 0.02768(15) 0.04247(18) 0.02019(14) -0.00422(13) -0.00116(11) 0.00357(13)
O1 0.0679(14) 0.0415(12) 0.0318(10) -0.0026(9) 0.0021(10) -0.0032(11)
O2 0.0864(17) 0.0537(13) 0.0403(11) -0.0098(11) 0.0115(11) 0.0156(13)
O3 0.0376(10) 0.0514(11) 0.0183(8) -0.0033(9) -0.0035(7) 0.0082(9)
O4 0.0257(9) 0.0578(12) 0.0289(9) -0.0079(9) -0.0058(8) 0.0026(9)
N1 0.0291(10) 0.0457(13) 0.0265(10) -0.0024(10) 0.0082(8) 0.0031(10)
C1 0.0355(14) 0.0492(17) 0.0382(14) -0.0038(13) 0.0055(12) 0.0082(13)
C2 0.0412(15) 0.0481(16) 0.0293(13) -0.0012(13) 0.0084(11) 0.0031(13)
C3 0.069(2) 0.0536(18) 0.0341(14) -0.0042(14) 0.0192(13) 0.0021(16)
C4 0.0628(19) 0.0451(16) 0.0299(14) 0.0036(13) 0.0095(13) 0.0033(15)
C5 0.0310(13) 0.0356(14) 0.0222(12) 0.0008(11) -0.0004(10) -0.0014(11)
C6 0.0262(12) 0.0426(15) 0.0186(11) 0.0002(10) 0.0001(9) -0.0026(11)
C7 0.0229(12) 0.0503(16) 0.0227(11) -0.0008(11) 0.0036(9) 0.0053(11)
C8 0.0299(12) 0.0458(16) 0.0178(11) -0.0037(11) 0.0032(9) 0.0015(12)
C9 0.0382(14) 0.0529(17) 0.0287(13) -0.0048(13) 0.0066(11) 0.0021(13)
C10 0.0543(18) 0.0521(18) 0.0361(14) -0.0085(14) 0.0127(12) 0.0022(15)
C11 0.0570(16) 0.0386(16) 0.0569(16) 0.0011(14) 0.0314(12) 0.0002(14)
C12 0.0368(15) 0.0514(18) 0.0535(18) -0.0007(15) 0.0081(13) 0.0058(14)
C13 0.0344(14) 0.0493(17) 0.0350(14) -0.0027(13) 0.0032(11) 0.0025(13)
C14 0.078(2) 0.0455(19) 0.084(2) -0.0038(18) 0.0429(16) 0.0062(17)
C15 0.101(4) 0.059(3) 0.085(3) 0.000 0.060(2) 0.000

loop_
_atom_type_symbol
_atom_type_description
_atom_type_scat_dispersion_real
_atom_type_scat_dispersion_imag
_atom_type_scat_source
C C 0.0033 0.0016 'International Tables Vol C Tables 4.2.6.8 and 6.1.1.4'
H H 0.0000 0.0000 'International Tables Vol C Tables 4.2.6.8 and 6.1.1.4'
N N 0.0061 0.0033 'International Tables Vol C Tables 4.2.6.8 and 6.1.1.4'
O O 0.0106 0.0060 'International Tables Vol C Tables 4.2.6.8 and 6.1.1.4'
Zn Zn 0.2839 1.4301 'International Tables Vol C Tables 4.2.6.8 and 6.1.1.4'

loop_
_geom_angle_atom_site_label_1
_geom_angle_atom_site_label_2
_geom_angle_atom_site_label_3
_geom_angle
_geom_angle_site_symmetry_1
_geom_angle_site_symmetry_3
O1 Zn1 O4 113.56(10) . 3_567
O1 Zn1 O3 102.49(9) . .
O4 Zn1 O3 117.86(9) 3_567 .
O1 Zn1 N1 124.67(11) . .
O4 Zn1 N1 100.15(9) 3_567 .
O3 Zn1 N1 98.28(9) . .
C1 O1 Zn1 112.6(2) . .
C5 O3 Zn1 123.40(18) . .
C5 O4 Zn1 128.50(19) . 3_567
C13 N1 C9 117.8(3) . .
C13 N1 Zn1 122.19(19) . .
C9 N1 Zn1 119.94(19) . .
C16 N2 C17 123.716(2) . .
C16 N2 C18 114.610(1) . .
C17 N2 C18 117.634(2) . .
O2 C1 O1 122.5(3) . .
O2 C1 C2 121.6(3) . .
O1 C1 C2 115.9(3) . .
C3 C2 C4 119.0(3) . .
C3 C2 C1 121.0(3) . .
C4 C2 C1 120.1(3) . .
C3 C3 C2 120.54(19) 4_575 .
C3 C3 H3 119.7 4_575 .
C2 C3 H3 119.7 . .
C4 C4 C2 120.49(19) 4_575 .
C4 C4 H4 119.8 4_575 .
C2 C4 H4 119.8 . .
O3 C5 O4 124.6(2) . .
O3 C5 C6 118.0(3) . .
O4 C5 C6 117.4(3) . .
C8 C6 C7 119.6(2) . .
C8 C6 C5 120.5(2) . .
C7 C6 C5 119.9(2) . .
C8 C7 C6 120.0(3) 3_668 .
C8 C7 H7 120.0 3_668 .
C6 C7 H7 120.0 . .
C7 C8 C6 120.4(3) 3_668 .
C7 C8 H8 119.8 3_668 .
C6 C8 H8 119.8 . .
N1 C9 C10 122.4(3) . .
N1 C9 H9 118.8 . .
C10 C9 H9 118.8 . .
C9 C10 C11 120.0(3) . .
C9 C10 H10 120.0 . .
C11 C10 H10 120.0 . .
C12 C11 C10 117.2(3) . .
C12 C11 C14 120.9(3) . .
C10 C11 C14 121.6(3) . .
C11 C12 C13 120.2(3) . .
C11 C12 H12 119.9 . .
C13 C12 H12 119.9 . .
N1 C13 C12 122.3(3) . .
N1 C13 H13 118.8 . .
C12 C13 H13 118.8 . .
C11 C14 C15 104.6(4) . .
C11 C14 H14A 110.8 . .
C15 C14 H14A 110.8 . .
C11 C14 H14B 110.8 . .
C15 C14 H14B 110.8 . .
H14A C14 H14B 108.9 . .
C14 C15 C14 115.0(5) . 4_565
C14 C15 H15A 108.5 . .
C14 C15 H15A 108.5 4_565 .
C14 C15 H15B 108.5 . .
C14 C15 H15B 108.5 4_565 .
H15A C15 H15B 107.5 . .
O5 C16 N2 130.648(2) . .
O5 C16 H16 114.7 . .
N2 C16 H16 114.7 . .
N2 C17 H17A 109.5 . .
N2 C17 H17B 109.5 . .
H17A C17 H17B 109.5 . .
N2 C17 H17C 109.5 . .
H17A C17 H17C 109.5 . .
H17B C17 H17C 109.5 . .
N2 C18 H18A 109.5 . .
N2 C18 H18B 109.5 . .
H18A C18 H18B 109.5 . .
N2 C18 H18C 109.5 . .
H18A C18 H18C 109.5 . .
H18B C18 H18C 109.5 . .

loop_
_geom_bond_atom_site_label_1
_geom_bond_atom_site_label_2
_geom_bond_distance
_geom_bond_site_symmetry_2
Zn1 O1 1.923(2) .
Zn1 O4 1.9577(19) 3_567
Zn1 O3 1.9884(18) .
Zn1 N1 2.004(2) .
O1 C1 1.287(4) .
O2 C1 1.220(4) .
O3 C5 1.253(4) .
O4 C5 1.257(4) .
O5 C16 1.20363(2) .
N1 C13 1.341(4) .
N1 C9 1.344(3) .
N2 C16 1.40493(3) .
N2 C17 1.41574(3) .
N2 C18 1.41867(6) .
C1 C2 1.498(5) .
C2 C3 1.393(5) .
C2 C4 1.404(4) .
C3 C3 1.389(7) 4_575
C3 H3 0.9300 .
C4 C4 1.380(7) 4_575
C4 H4 0.9300 .
C5 C6 1.499(3) .
C6 C8 1.387(4) .
C6 C7 1.395(4) .
C7 C8 1.381(3) 3_668
C7 H7 0.9300 .
C8 H8 0.9300 .
C9 C10 1.375(5) .
C9 H9 0.9300 .
C10 C11 1.386(5) .
C10 H10 0.9300 .
C11 C12 1.378(5) .
C11 C14 1.500(5) .
C12 C13 1.379(5) .
C12 H12 0.9300 .
C13 H13 0.9300 .
C14 C15 1.542(5) .
C14 H14A 0.9700 .
C14 H14B 0.9700 .
C15 H15A 0.9700 .
C15 H15B 0.9700 .
C16 H16 0.9300 .
C17 H17A 0.9600 .
C17 H17B 0.9600 .
C17 H17C 0.9600 .
C18 H18A 0.9600 .
C18 H18B 0.9600 .
C18 H18C 0.9600 .
